data_7234001
loop_
_publ_author_name
'Lu Wang'
'Zhenyu Zhang'
'Xiao Cheng'
'Kaiqi Ye'
'Feng Li'
'Yue Wang'
'Hongyu Zhang'

_publ_section_title
;
 Red emissive diarylboron diketonate crystals: aggregation-induced color
 change and amplified spontaneous emission
;
_journal_name_full 'Journal of Materials Chemistry C'
_journal_page_first 499
_journal_page_last 505
_journal_paper_doi 10.1039/C4TC02070G
_journal_volume 3
_journal_year 2015
_chemical_formula_sum 'C31 H21 B F10 N2 O2'
_chemical_formula_weight 654.31
_space_group_IT_number 2
_space_group_name_Hall '-P 1'
_space_group_name_H-M_alt 'P -1'
_symmetry_cell_setting triclinic
_symmetry_space_group_name_H-M 'P -1'
_atom_sites_solution_hydrogens geom
_atom_sites_solution_primary direct
_atom_sites_solution_secondary difmap
_cell_angle_alpha 70.07(3)
_cell_angle_beta 80.02(3)
_cell_angle_gamma 84.06(3)
_cell_formula_units_Z 2
_cell_length_a 9.0631(18)
_cell_length_b 11.578(2)
_cell_length_c 14.740(3)
_cell_measurement_reflns_used 8272
_cell_measurement_temperature 293(2)
_cell_measurement_theta_max 27.45
_cell_measurement_theta_min 3.025
_cell_volume 1430.4(6)
_computing_cell_refinement PROCESS-AUTO
_computing_data_collection PROCESS-AUTO
_computing_data_reduction PROCESS-AUTO
_computing_molecular_graphics 'SHELXL-97 (Sheldrick, 1997)'
_computing_publication_material 'SHELXL-97 (Sheldrick, 1997)'
_computing_structure_refinement 'SHELXL-97 (Sheldrick, 1997)'
_computing_structure_solution 'SHELXS-97 (Sheldrick, 1990)'
_diffrn_ambient_temperature 293(2)
_diffrn_detector_area_resol_mean 0
_diffrn_measured_fraction_theta_full 0.969
_diffrn_measured_fraction_theta_max 0.969
_diffrn_measurement_device_type 'CCD area detector'
_diffrn_measurement_method 'phi and omega scans'
_diffrn_radiation_monochromator graphite
_diffrn_radiation_source 'fine-focus sealed tube'
_diffrn_radiation_type MoK\a
_diffrn_radiation_wavelength 0.71073
_diffrn_reflns_av_R_equivalents 0.0402
_diffrn_reflns_av_sigmaI/netI 0.0563
_diffrn_reflns_limit_h_max 11
_diffrn_reflns_limit_h_min -10
_diffrn_reflns_limit_k_max 14
_diffrn_reflns_limit_k_min -14
_diffrn_reflns_limit_l_max 18
_diffrn_reflns_limit_l_min -17
_diffrn_reflns_number 13901
_diffrn_reflns_theta_full 27.45
_diffrn_reflns_theta_max 27.45
_diffrn_reflns_theta_min 3.02
_diffrn_standards_decay_% 0
_diffrn_standards_interval_count 0
_diffrn_standards_interval_time 0
_diffrn_standards_number 0
_exptl_absorpt_coefficient_mu 0.139
_exptl_absorpt_correction_T_max 0.9674
_exptl_absorpt_correction_T_min 0.9343
_exptl_crystal_colour block
_exptl_crystal_density_diffrn 1.519
_exptl_crystal_density_meas ?
_exptl_crystal_density_method 'not measured'
_exptl_crystal_description red
_exptl_crystal_F_000 664
_exptl_crystal_size_max 0.50
_exptl_crystal_size_mid 0.25
_exptl_crystal_size_min 0.24
_refine_diff_density_max 0.333
_refine_diff_density_min -0.333
_refine_diff_density_rms 0.090
_refine_ls_extinction_method none
_refine_ls_goodness_of_fit_ref 0.939
_refine_ls_hydrogen_treatment contr
_refine_ls_matrix_type full
_refine_ls_number_parameters 419
_refine_ls_number_reflns 6332
_refine_ls_number_restraints 2
_refine_ls_restrained_S_all 0.939
_refine_ls_R_factor_all 0.1078
_refine_ls_R_factor_gt 0.0572
_refine_ls_shift/su_max 0.000
_refine_ls_shift/su_mean 0.000
_refine_ls_structure_factor_coef Fsqd
_refine_ls_weighting_details 'calc w=1/[\s^2^(Fo^2^)+(0.1228P)^2^+0.0000P] where P=(Fo^2^+2Fc^2^)/3'
_refine_ls_weighting_scheme calc
_refine_ls_wR_factor_gt 0.1620
_refine_ls_wR_factor_ref 0.2030
_reflns_number_gt 3387
_reflns_number_total 6332
_reflns_threshold_expression >2sigma(I)
_cod_data_source_file 1000003.cif
_cod_data_source_block PCOD1000003
_cod_depositor_comments
;
The following automatic conversions were performed:

data item '_symmetry_cell_setting' value 'Triclinic' was changed to
'triclinic' in accordance with the built-in table derived from the
CIF Core dictionary named 'cif_core.dic' version 2.4.5 last updated
on 2014-11-21.

data item '_exptl_crystal_density_meas' value 'none' was changed to
'?' -- the value is perceived as not measured.

Automatic conversion script
Id: cif_fix_values 6909 2019-04-08 15:41:33Z antanas 
;
_cod_original_cell_volume 1430.4(5)
_cod_original_sg_symbol_H-M P-1
_cod_database_code 7234001

loop_
_symmetry_equiv_pos_as_xyz
'x, y, z'
'-x, -y, -z'

loop_
_atom_site_label
_atom_site_type_symbol
_atom_site_fract_x
_atom_site_fract_y
_atom_site_fract_z
_atom_site_U_iso_or_equiv
_atom_site_adp_type
_atom_site_occupancy
_atom_site_symmetry_multiplicity
_atom_site_calc_flag
_atom_site_refinement_flags
_atom_site_disorder_assembly
_atom_site_disorder_group
B1 B 0.4138(3) 0.6763(3) 0.2197(2) 0.0398(6) Uani 1 1 d U . .
O1 O 0.3167(2) 0.73858(15) 0.14297(12) 0.0403(4) Uani 1 1 d U . .
O2 O 0.4279(2) 0.76142(16) 0.27425(12) 0.0432(4) Uani 1 1 d . . .
N1 N 0.0132(3) 1.0397(2) -0.22692(16) 0.0541(6) Uani 1 1 d . . .
N2 N 0.6946(3) 1.1416(2) 0.41570(19) 0.0576(7) Uani 1 1 d . . .
C1 C 0.1940(3) 0.8249(2) -0.02594(18) 0.0415(6) Uani 1 1 d . . .
H1 H 0.2098 0.7405 0.0027 0.050 Uiso 1 1 calc R . .
C2 C 0.1185(3) 0.8687(3) -0.10450(19) 0.0438(6) Uani 1 1 d . . .
H2 H 0.0843 0.8131 -0.1283 0.053 Uiso 1 1 calc R . .
C3 C 0.0912(3) 0.9948(3) -0.14999(17) 0.0416(6) Uani 1 1 d . . .
C4 C 0.1473(3) 1.0756(2) -0.11218(19) 0.0452(6) Uani 1 1 d . . .
H4 H 0.1335 1.1601 -0.1415 0.054 Uiso 1 1 calc R . .
C5 C 0.2215(3) 1.0311(2) -0.03306(19) 0.0411(6) Uani 1 1 d . . .
H5 H 0.2551 1.0865 -0.0088 0.049 Uiso 1 1 calc R . .
C6 C 0.2483(3) 0.9057(2) 0.01242(17) 0.0353(5) Uani 1 1 d . . .
C7 C 0.3241(3) 0.8571(2) 0.09652(17) 0.0348(5) Uani 1 1 d . . .
C8 C 0.4004(3) 0.9287(2) 0.13211(18) 0.0391(6) Uani 1 1 d . . .
H8 H 0.4222 1.0092 0.0941 0.047 Uiso 1 1 calc R . .
C9 C 0.4430(3) 0.8787(2) 0.22379(18) 0.0368(5) Uani 1 1 d . . .
C10 C 0.5047(3) 0.9484(2) 0.27310(17) 0.0370(5) Uani 1 1 d . . .
C11 C 0.4997(3) 1.0767(2) 0.24067(19) 0.0443(6) Uani 1 1 d . . .
H11 H 0.4550 1.1199 0.1858 0.053 Uiso 1 1 calc R . .
C12 C 0.5591(3) 1.1408(3) 0.2876(2) 0.0481(7) Uani 1 1 d . . .
H12 H 0.5515 1.2263 0.2650 0.058 Uiso 1 1 calc R . .
C13 C 0.6315(3) 1.0789(3) 0.36975(19) 0.0444(6) Uani 1 1 d . . .
C14 C 0.6372(3) 0.9493(3) 0.4020(2) 0.0468(7) Uani 1 1 d . . .
H14 H 0.6840 0.9055 0.4559 0.056 Uiso 1 1 calc R . .
C15 C 0.5750(3) 0.8866(2) 0.35521(19) 0.0434(6) Uani 1 1 d . . .
H15 H 0.5795 0.8010 0.3785 0.052 Uiso 1 1 calc R . .
C16 C -0.0520(4) 0.9560(3) -0.2625(2) 0.0693(10) Uani 1 1 d . . .
H16A H 0.0269 0.9116 -0.2912 0.104 Uiso 1 1 calc R . .
H16B H -0.1138 1.0025 -0.3106 0.104 Uiso 1 1 calc R . .
H16C H -0.1119 0.8991 -0.2090 0.104 Uiso 1 1 calc R . .
C17 C -0.0003(4) 1.1702(3) -0.2796(2) 0.0678(9) Uani 1 1 d . . .
H17A H -0.0529 1.2119 -0.2364 0.102 Uiso 1 1 calc R . .
H17B H -0.0548 1.1835 -0.3329 0.102 Uiso 1 1 calc R . .
H17C H 0.0979 1.2016 -0.3044 0.102 Uiso 1 1 calc R . .
C18 C 0.6839(6) 1.2739(3) 0.3836(3) 0.0953(14) Uani 1 1 d . . .
H18A H 0.7285 1.3056 0.3165 0.143 Uiso 1 1 calc R . .
H18B H 0.7358 1.3025 0.4228 0.143 Uiso 1 1 calc R . .
H18C H 0.5803 1.3017 0.3902 0.143 Uiso 1 1 calc R . .
C19 C 0.7693(4) 1.0776(3) 0.4994(2) 0.0639(9) Uani 1 1 d . . .
H19A H 0.7005 1.0251 0.5499 0.096 Uiso 1 1 calc R . .
H19B H 0.8033 1.1364 0.5230 0.096 Uiso 1 1 calc R . .
H19C H 0.8537 1.0289 0.4808 0.096 Uiso 1 1 calc R . .
C20 C 0.5836(3) 0.6440(2) 0.1729(2) 0.0429(6) Uani 1 1 d U . .
F21 F 0.5510(2) 0.71687(18) 0.00587(12) 0.0697(5) Uani 1 1 d . . .
C21 C 0.6397(3) 0.6646(3) 0.0756(2) 0.0500(7) Uani 1 1 d . . .
F22 F 0.8344(3) 0.6649(2) -0.05382(17) 0.0927(7) Uani 1 1 d . . .
C22 C 0.7879(4) 0.6388(3) 0.0423(3) 0.0619(8) Uani 1 1 d . . .
F23 F 1.0288(2) 0.5614(2) 0.0769(2) 0.1038(9) Uani 1 1 d . . .
C23 C 0.8847(3) 0.5871(3) 0.1083(3) 0.0679(10) Uani 1 1 d . . .
F24 F 0.9310(2) 0.5144(2) 0.27001(19) 0.0977(8) Uani 1 1 d . . .
C24 C 0.8356(4) 0.5635(3) 0.2055(3) 0.0639(9) Uani 1 1 d . . .
F25 F 0.6461(2) 0.56781(18) 0.33273(13) 0.0693(5) Uani 1 1 d . . .
C25 C 0.6887(3) 0.5925(3) 0.2347(2) 0.0520(7) Uani 1 1 d . . .
C26 C 0.3274(3) 0.5542(2) 0.29186(19) 0.0418(6) Uani 1 1 d . . .
F27 F 0.2780(3) 0.6112(2) 0.43410(14) 0.0972(8) Uani 1 1 d . . .
C27 C 0.2670(4) 0.5301(3) 0.3884(2) 0.0564(8) Uani 1 1 d . . .
C28 C 0.1897(4) 0.4278(3) 0.4431(2) 0.0633(9) Uani 1 1 d . . .
F28 F 0.1324(3) 0.4106(3) 0.53674(14) 0.1115(10) Uani 1 1 d . . .
F29 F 0.0917(3) 0.24250(19) 0.45387(17) 0.0911(7) Uani 1 1 d . . .
C29 C 0.1703(4) 0.3424(3) 0.4020(3) 0.0620(9) Uani 1 1 d . . .
F30 F 0.2054(3) 0.27846(19) 0.26479(18) 0.0928(7) Uani 1 1 d . . .
C30 C 0.2273(3) 0.3603(3) 0.3065(3) 0.0564(8) Uani 1 1 d . . .
F31 F 0.3601(2) 0.47806(18) 0.15947(14) 0.0752(6) Uani 1 1 d . . .
C31 C 0.3048(3) 0.4640(3) 0.2543(2) 0.0477(7) Uani 1 1 d . . .

loop_
_atom_site_aniso_label
_atom_site_aniso_U_11
_atom_site_aniso_U_22
_atom_site_aniso_U_33
_atom_site_aniso_U_23
_atom_site_aniso_U_13
_atom_site_aniso_U_12
B1 0.0449(14) 0.0343(15) 0.0411(15) -0.0091(12) -0.0143(10) -0.0046(11)
O1 0.0468(10) 0.0310(9) 0.0439(9) -0.0082(7) -0.0165(8) -0.0031(7)
O2 0.0555(12) 0.0331(10) 0.0415(9) -0.0082(8) -0.0152(8) -0.0052(8)
N1 0.0568(15) 0.0604(16) 0.0413(12) -0.0055(11) -0.0211(11) -0.0019(12)
N2 0.0694(17) 0.0532(15) 0.0609(15) -0.0229(13) -0.0242(13) -0.0122(12)
C1 0.0446(15) 0.0356(14) 0.0435(14) -0.0092(11) -0.0115(12) -0.0036(11)
C2 0.0459(15) 0.0459(16) 0.0431(14) -0.0141(12) -0.0139(12) -0.0068(12)
C3 0.0363(14) 0.0495(16) 0.0331(12) -0.0055(12) -0.0041(11) -0.0059(11)
C4 0.0475(16) 0.0338(14) 0.0484(15) -0.0042(12) -0.0111(12) -0.0011(11)
C5 0.0439(15) 0.0356(14) 0.0448(14) -0.0118(11) -0.0112(12) -0.0039(11)
C6 0.0335(13) 0.0358(13) 0.0359(12) -0.0097(10) -0.0069(10) -0.0033(10)
C7 0.0322(13) 0.0320(13) 0.0377(12) -0.0086(10) -0.0044(10) -0.0023(10)
C8 0.0437(15) 0.0342(13) 0.0395(13) -0.0084(11) -0.0112(11) -0.0068(11)
C9 0.0337(13) 0.0365(14) 0.0398(13) -0.0129(11) -0.0035(10) -0.0015(10)
C10 0.0348(13) 0.0389(14) 0.0382(13) -0.0135(11) -0.0055(10) -0.0021(10)
C11 0.0516(16) 0.0390(14) 0.0441(14) -0.0124(12) -0.0146(12) -0.0019(11)
C12 0.0562(17) 0.0380(15) 0.0540(16) -0.0156(13) -0.0150(13) -0.0066(12)
C13 0.0420(15) 0.0510(16) 0.0452(14) -0.0209(13) -0.0073(12) -0.0061(12)
C14 0.0504(17) 0.0456(16) 0.0476(15) -0.0139(13) -0.0196(13) -0.0004(12)
C15 0.0459(15) 0.0370(14) 0.0483(15) -0.0118(12) -0.0139(12) -0.0021(11)
C16 0.070(2) 0.087(3) 0.0601(19) -0.0260(18) -0.0312(17) -0.0058(19)
C17 0.068(2) 0.071(2) 0.0506(17) 0.0006(16) -0.0220(16) 0.0059(17)
C18 0.149(4) 0.057(2) 0.101(3) -0.032(2) -0.054(3) -0.016(2)
C19 0.063(2) 0.080(2) 0.0616(19) -0.0292(18) -0.0264(16) -0.0098(17)
C20 0.0445(13) 0.0313(13) 0.0528(15) -0.0102(12) -0.0138(11) -0.0028(11)
F21 0.0751(13) 0.0790(14) 0.0495(10) -0.0180(10) -0.0128(9) 0.0153(10)
C21 0.0519(17) 0.0359(15) 0.0620(18) -0.0157(13) -0.0085(14) -0.0023(12)
F22 0.0868(16) 0.0880(16) 0.0922(16) -0.0353(13) 0.0271(13) -0.0041(12)
C22 0.060(2) 0.0461(18) 0.076(2) -0.0254(17) 0.0110(17) -0.0051(15)
F23 0.0502(13) 0.0834(16) 0.181(3) -0.0600(17) 0.0064(14) 0.0000(11)
C23 0.0370(17) 0.0439(18) 0.123(3) -0.032(2) -0.0034(19) 0.0002(13)
F24 0.0617(13) 0.0896(17) 0.146(2) -0.0312(15) -0.0550(14) 0.0198(11)
C24 0.0460(18) 0.0474(18) 0.101(3) -0.0209(18) -0.0283(19) 0.0051(14)
F25 0.0730(13) 0.0687(12) 0.0641(11) -0.0092(10) -0.0359(10) 0.0058(10)
C25 0.0492(17) 0.0369(15) 0.0684(19) -0.0117(14) -0.0167(14) -0.0020(12)
C26 0.0476(15) 0.0330(13) 0.0438(14) -0.0057(11) -0.0188(12) -0.0010(11)
F27 0.161(2) 0.0889(16) 0.0506(11) -0.0295(11) 0.0053(12) -0.0570(16)
C27 0.070(2) 0.0509(18) 0.0477(16) -0.0090(14) -0.0158(14) -0.0144(15)
C28 0.072(2) 0.061(2) 0.0439(16) 0.0043(15) -0.0097(15) -0.0190(17)
F28 0.152(2) 0.119(2) 0.0465(11) 0.0040(12) -0.0002(13) -0.0636(18)
F29 0.0869(16) 0.0630(13) 0.1015(16) 0.0137(11) -0.0202(12) -0.0368(11)
C29 0.0562(19) 0.0391(16) 0.076(2) 0.0105(15) -0.0241(17) -0.0144(14)
F30 0.1033(18) 0.0632(13) 0.1276(19) -0.0448(13) -0.0144(14) -0.0316(12)
C30 0.0535(18) 0.0385(16) 0.081(2) -0.0162(15) -0.0242(16) -0.0052(13)
F31 0.0879(15) 0.0757(14) 0.0745(12) -0.0432(11) 0.0070(10) -0.0281(11)
C31 0.0499(16) 0.0405(15) 0.0542(16) -0.0139(13) -0.0137(13) -0.0049(12)

loop_
_atom_type_symbol
_atom_type_description
_atom_type_scat_dispersion_real
_atom_type_scat_dispersion_imag
_atom_type_scat_source
C C 0.0033 0.0016 'International Tables Vol C Tables 4.2.6.8 and 6.1.1.4'
H H 0.0000 0.0000 'International Tables Vol C Tables 4.2.6.8 and 6.1.1.4'
B B 0.0013 0.0007 'International Tables Vol C Tables 4.2.6.8 and 6.1.1.4'
N N 0.0061 0.0033 'International Tables Vol C Tables 4.2.6.8 and 6.1.1.4'
O O 0.0106 0.0060 'International Tables Vol C Tables 4.2.6.8 and 6.1.1.4'
F F 0.0171 0.0103 'International Tables Vol C Tables 4.2.6.8 and 6.1.1.4'

loop_
_geom_angle_atom_site_label_1
_geom_angle_atom_site_label_2
_geom_angle_atom_site_label_3
_geom_angle
_geom_angle_site_symmetry_1
_geom_angle_site_symmetry_3
O1 B1 O2 108.8(2) . .
O1 B1 C26 105.83(19) . .
O2 B1 C26 110.5(2) . .
O1 B1 C20 112.0(2) . .
O2 B1 C20 106.9(2) . .
C26 B1 C20 112.8(2) . .
C7 O1 B1 119.98(18) . .
C9 O2 B1 117.71(19) . .
C3 N1 C17 121.6(2) . .
C3 N1 C16 120.4(3) . .
C17 N1 C16 117.8(2) . .
C13 N2 C18 120.5(3) . .
C13 N2 C19 121.3(3) . .
C18 N2 C19 118.2(2) . .
C2 C1 C6 121.1(2) . .
C2 C1 H1 119.4 . .
C6 C1 H1 119.4 . .
C1 C2 C3 121.7(2) . .
C1 C2 H2 119.1 . .
C3 C2 H2 119.1 . .
N1 C3 C2 122.5(2) . .
N1 C3 C4 120.5(3) . .
C2 C3 C4 117.1(2) . .
C5 C4 C3 120.9(2) . .
C5 C4 H4 119.6 . .
C3 C4 H4 119.6 . .
C4 C5 C6 122.1(2) . .
C4 C5 H5 119.0 . .
C6 C5 H5 119.0 . .
C5 C6 C1 117.1(2) . .
C5 C6 C7 122.9(2) . .
C1 C6 C7 119.9(2) . .
O1 C7 C8 119.3(2) . .
O1 C7 C6 116.4(2) . .
C8 C7 C6 124.3(2) . .
C9 C8 C7 119.6(2) . .
C9 C8 H8 120.2 . .
C7 C8 H8 120.2 . .
O2 C9 C8 121.1(2) . .
O2 C9 C10 114.6(2) . .
C8 C9 C10 124.3(2) . .
C11 C10 C15 117.5(2) . .
C11 C10 C9 122.5(2) . .
C15 C10 C9 120.0(2) . .
C12 C11 C10 121.7(2) . .
C12 C11 H11 119.1 . .
C10 C11 H11 119.1 . .
C11 C12 C13 121.0(3) . .
C11 C12 H12 119.5 . .
C13 C12 H12 119.5 . .
N2 C13 C14 121.2(3) . .
N2 C13 C12 121.7(3) . .
C14 C13 C12 117.1(2) . .
C15 C14 C13 121.1(3) . .
C15 C14 H14 119.4 . .
C13 C14 H14 119.4 . .
C14 C15 C10 121.6(2) . .
C14 C15 H15 119.2 . .
C10 C15 H15 119.2 . .
N1 C16 H16A 109.5 . .
N1 C16 H16B 109.5 . .
H16A C16 H16B 109.5 . .
N1 C16 H16C 109.5 . .
H16A C16 H16C 109.5 . .
H16B C16 H16C 109.5 . .
N1 C17 H17A 109.5 . .
N1 C17 H17B 109.5 . .
H17A C17 H17B 109.5 . .
N1 C17 H17C 109.5 . .
H17A C17 H17C 109.5 . .
H17B C17 H17C 109.5 . .
N2 C18 H18A 109.5 . .
N2 C18 H18B 109.5 . .
H18A C18 H18B 109.5 . .
N2 C18 H18C 109.5 . .
H18A C18 H18C 109.5 . .
H18B C18 H18C 109.5 . .
N2 C19 H19A 109.5 . .
N2 C19 H19B 109.5 . .
H19A C19 H19B 109.5 . .
N2 C19 H19C 109.5 . .
H19A C19 H19C 109.5 . .
H19B C19 H19C 109.5 . .
C25 C20 C21 113.6(3) . .
C25 C20 B1 118.6(2) . .
C21 C20 B1 127.8(2) . .
F21 C21 C20 120.6(3) . .
F21 C21 C22 115.7(3) . .
C20 C21 C22 123.6(3) . .
F22 C22 C23 120.9(3) . .
F22 C22 C21 119.9(3) . .
C23 C22 C21 119.1(3) . .
F23 C23 C24 120.4(4) . .
F23 C23 C22 119.7(4) . .
C24 C23 C22 119.9(3) . .
F24 C24 C23 119.9(3) . .
F24 C24 C25 121.3(3) . .
C23 C24 C25 118.8(3) . .
F25 C25 C24 116.2(3) . .
F25 C25 C20 118.8(3) . .
C24 C25 C20 124.9(3) . .
C27 C26 C31 113.9(2) . .
C27 C26 B1 127.3(2) . .
C31 C26 B1 118.8(2) . .
F27 C27 C28 115.7(3) . .
F27 C27 C26 120.4(3) . .
C28 C27 C26 123.9(3) . .
F28 C28 C29 119.6(3) . .
F28 C28 C27 120.8(3) . .
C29 C28 C27 119.6(3) . .
F29 C29 C28 120.6(3) . .
F29 C29 C30 119.7(3) . .
C28 C29 C30 119.7(3) . .
F30 C30 C29 120.1(3) . .
F30 C30 C31 121.1(3) . .
C29 C30 C31 118.8(3) . .
F31 C31 C30 116.9(2) . .
F31 C31 C26 119.0(2) . .
C30 C31 C26 124.1(3) . .

loop_
_geom_bond_atom_site_label_1
_geom_bond_atom_site_label_2
_geom_bond_distance
_geom_bond_site_symmetry_2
B1 O1 1.495(3) .
B1 O2 1.495(3) .
B1 C26 1.630(4) .
B1 C20 1.634(4) .
O1 C7 1.311(3) .
O2 C9 1.315(3) .
N1 C3 1.362(3) .
N1 C17 1.447(4) .
N1 C16 1.461(4) .
N2 C13 1.367(3) .
N2 C18 1.438(4) .
N2 C19 1.446(4) .
C1 C2 1.367(4) .
C1 C6 1.410(3) .
C1 H1 0.9300 .
C2 C3 1.399(4) .
C2 H2 0.9300 .
C3 C4 1.413(4) .
C4 C5 1.367(4) .
C4 H4 0.9300 .
C5 C6 1.392(3) .
C5 H5 0.9300 .
C6 C7 1.437(3) .
C7 C8 1.408(3) .
C8 C9 1.382(3) .
C8 H8 0.9300 .
C9 C10 1.458(3) .
C10 C11 1.396(4) .
C10 C15 1.402(4) .
C11 C12 1.370(3) .
C11 H11 0.9300 .
C12 C13 1.414(4) .
C12 H12 0.9300 .
C13 C14 1.410(4) .
C14 C15 1.372(3) .
C14 H14 0.9300 .
C15 H15 0.9300 .
C16 H16A 0.9600 .
C16 H16B 0.9600 .
C16 H16C 0.9600 .
C17 H17A 0.9600 .
C17 H17B 0.9600 .
C17 H17C 0.9600 .
C18 H18A 0.9600 .
C18 H18B 0.9600 .
C18 H18C 0.9600 .
C19 H19A 0.9600 .
C19 H19B 0.9600 .
C19 H19C 0.9600 .
C20 C25 1.380(4) .
C20 C21 1.384(4) .
F21 C21 1.352(3) .
C21 C22 1.386(4) .
F22 C22 1.343(4) .
C22 C23 1.366(5) .
F23 C23 1.346(4) .
C23 C24 1.364(5) .
F24 C24 1.339(4) .
C24 C25 1.370(5) .
F25 C25 1.366(4) .
C26 C27 1.375(4) .
C26 C31 1.385(3) .
F27 C27 1.349(3) .
C27 C28 1.367(4) .
C28 F28 1.342(4) .
C28 C29 1.363(4) .
F29 C29 1.345(3) .
C29 C30 1.365(5) .
F30 C30 1.339(3) .
C30 C31 1.373(4) .
F31 C31 1.360(3) .
